data_4037908
loop_
_publ_author_name
'Maeng, Chanyoung'
'Son, Jeong-Yu'
'Lee, Seung Cheol'
'Baek, Yonghyeon'
'Um, Kyusik'
'Han, Sang Hoon'
'Ko, Gi Hoon'
'Han, Gi Uk'
'Lee, Kyungsup'
'Lee, Kooyeon'
'Lee, Phil Ho'

_publ_section_title
;
 Expansion of Azulenes as Nonbenzenoid Aromatic Compounds for C--H
 Activation: Rhodium- and Iridium-Catalyzed Oxidative Cyclization of
 Azulene Carboxylic Acids with Alkynes for the Synthesis of
 Azulenolactones and Benzoazulenes
;
_journal_name_full 'The Journal of Organic Chemistry'
_journal_paper_doi 10.1021/acs.joc.9b03448
_journal_year 2020
_chemical_formula_sum 'C25 H16 O2'
_chemical_formula_weight 348.38
_space_group_crystal_system triclinic
_space_group_IT_number 2
_space_group_name_Hall '-P 1'
_space_group_name_H-M_alt 'P -1'
_atom_sites_solution_hydrogens geom
_audit_creation_method SHELXL-2018/3
_cell_angle_alpha 87.531(3)
_cell_angle_beta 74.064(3)
_cell_angle_gamma 87.739(3)
_cell_formula_units_Z 4
_cell_length_a 9.4110(5)
_cell_length_b 13.2340(6)
_cell_length_c 14.8269(7)
_cell_measurement_reflns_used 9892
_cell_measurement_temperature 120(2)
_cell_measurement_theta_max 27.05
_cell_measurement_theta_min 2.25
_cell_volume 1773.27(15)
_computing_cell_refinement 'Bruker APEXIII'
_computing_data_collection 'Bruker APEXIII'
_computing_data_reduction 'Bruker SAINT'
_computing_molecular_graphics ORTEP
_computing_publication_material CIFTAB
_computing_structure_refinement SHELXL
_computing_structure_solution SHELXS
_diffrn_ambient_temperature 120(2)
_diffrn_measured_fraction_theta_full 0.999
_diffrn_measured_fraction_theta_max 0.995
_diffrn_measurement_device_type 'Photon 100 CMOS detector'
_diffrn_measurement_method 'phi and omega scans'
_diffrn_radiation_type MoK\a
_diffrn_radiation_wavelength 0.71073
_diffrn_reflns_av_R_equivalents 0.0476
_diffrn_reflns_av_unetI/netI 0.0357
_diffrn_reflns_Laue_measured_fraction_full 0.999
_diffrn_reflns_Laue_measured_fraction_max 0.995
_diffrn_reflns_limit_h_max 12
_diffrn_reflns_limit_h_min -12
_diffrn_reflns_limit_k_max 16
_diffrn_reflns_limit_k_min -16
_diffrn_reflns_limit_l_max 18
_diffrn_reflns_limit_l_min -18
_diffrn_reflns_number 50854
_diffrn_reflns_point_group_measured_fraction_full 0.999
_diffrn_reflns_point_group_measured_fraction_max 0.995
_diffrn_reflns_theta_full 25.242
_diffrn_reflns_theta_max 27.081
_diffrn_reflns_theta_min 1.429
_diffrn_source 'fine-focus sealed tube'
_exptl_absorpt_coefficient_mu 0.082
_exptl_absorpt_correction_T_max 0.7456
_exptl_absorpt_correction_T_min 0.6848
_exptl_absorpt_correction_type multi-scan
_exptl_absorpt_process_details SADABS
_exptl_crystal_colour green
_exptl_crystal_density_diffrn 1.305
_exptl_crystal_description plate
_exptl_crystal_F_000 728
_exptl_crystal_size_max 0.334
_exptl_crystal_size_mid 0.157
_exptl_crystal_size_min 0.048
_refine_diff_density_max 0.214
_refine_diff_density_min -0.203
_refine_diff_density_rms 0.038
_refine_ls_extinction_method none
_refine_ls_goodness_of_fit_ref 1.013
_refine_ls_hydrogen_treatment constr
_refine_ls_matrix_type full
_refine_ls_number_parameters 487
_refine_ls_number_reflns 7738
_refine_ls_number_restraints 0
_refine_ls_restrained_S_all 1.013
_refine_ls_R_factor_all 0.0635
_refine_ls_R_factor_gt 0.0392
_refine_ls_shift/su_max 0.001
_refine_ls_shift/su_mean 0.000
_refine_ls_structure_factor_coef Fsqd
_refine_ls_weighting_details 'w=1/[\s^2^(Fo^2^)+(0.0398P)^2^+0.4098P] where P=(Fo^2^+2Fc^2^)/3'
_refine_ls_weighting_scheme calc
_refine_ls_wR_factor_gt 0.0860
_refine_ls_wR_factor_ref 0.0963
_reflns_Friedel_coverage 0.000
_reflns_number_gt 5669
_reflns_number_total 7738
_reflns_threshold_expression 'I > 2\s(I)'
_cod_data_source_file jo9b03448_si_001.cif
_cod_data_source_block A149O_002
_cod_depositor_comments
;
The following automatic conversions were performed:

data item '_exptl_absorpt_correction_type' value 'MULTI-SCAN' was
changed to 'multi-scan' in accordance with the
/home/data/users/saulius/crontab/automatic-downloads/rss-feeds/ACS/lib/dictionaries/cif_core.dic
dictionary named 'cif_core.dic' version 2.4.2 last updated on
2011-04-26.

Automatic conversion script
Id: cif_fix_values 7556 2019-12-06 15:28:31Z antanas 
;
_cod_database_code 4037908
_shelx_shelxl_version_number 2018/3
_shelx_space_group_comment
;
The symmetry employed for this shelxl refinement is uniquely defined
by the following loop, which should always be used as a source of
symmetry information in preference to the above space-group names.
They are only intended as comments.
;
_shelx_estimated_absorpt_t_min 0.973
_shelx_estimated_absorpt_t_max 0.996

loop_
_space_group_symop_operation_xyz
'x, y, z'
'-x, -y, -z'

loop_
_atom_site_label
_atom_site_type_symbol
_atom_site_fract_x
_atom_site_fract_y
_atom_site_fract_z
_atom_site_U_iso_or_equiv
_atom_site_adp_type
_atom_site_occupancy
_atom_site_site_symmetry_order
_atom_site_calc_flag
_atom_site_refinement_flags_posn
_atom_site_refinement_flags_adp
_atom_site_refinement_flags_occupancy
_atom_site_disorder_assembly
_atom_site_disorder_group
O1 O 0.77271(10) 0.43888(6) 0.34909(6) 0.0239(2) Uani 1 1 d . . . . .
C1 C 0.77573(14) 0.40408(9) 0.43884(8) 0.0206(3) Uani 1 1 d . . . . .
C2 C 0.75008(13) 0.46652(9) 0.51191(8) 0.0195(3) Uani 1 1 d . . . . .
C3 C 0.72119(13) 0.57260(9) 0.49348(8) 0.0197(3) Uani 1 1 d . . . . .
C4 C 0.68741(13) 0.65913(9) 0.55160(9) 0.0207(3) Uani 1 1 d . . . . .
C5 C 0.66593(14) 0.66134(10) 0.64753(9) 0.0241(3) Uani 1 1 d . . . . .
H5 H 0.674434 0.597782 0.678210 0.029 Uiso 1 1 calc R U . . .
C6 C 0.63321(15) 0.74487(10) 0.70576(9) 0.0285(3) Uani 1 1 d . . . . .
H6 H 0.622249 0.729842 0.770506 0.034 Uiso 1 1 calc R U . . .
C7 C 0.61471(16) 0.84570(11) 0.68243(10) 0.0307(3) Uani 1 1 d . . . . .
H7 H 0.596086 0.889807 0.733522 0.037 Uiso 1 1 calc R U . . .
C8 C 0.61892(16) 0.89347(10) 0.59574(10) 0.0304(3) Uani 1 1 d . . . . .
H8 H 0.601954 0.964710 0.596126 0.036 Uiso 1 1 calc R U . . .
C9 C 0.64473(15) 0.84965(10) 0.50977(10) 0.0265(3) Uani 1 1 d . . . . .
H9 H 0.641104 0.894601 0.458686 0.032 Uiso 1 1 calc R U . . .
C10 C 0.67566(14) 0.74748(9) 0.48749(9) 0.0216(3) Uani 1 1 d . . . . .
C11 C 0.69926(14) 0.71215(10) 0.39766(9) 0.0226(3) Uani 1 1 d . . . . .
H11 H 0.697830 0.751963 0.343034 0.027 Uiso 1 1 calc R U . . .
C12 C 0.72556(14) 0.60741(9) 0.40180(9) 0.0207(3) Uani 1 1 d . . . . .
C13 C 0.75252(14) 0.53882(9) 0.32528(9) 0.0216(3) Uani 1 1 d . . . . .
O2 O 0.75961(11) 0.55985(7) 0.24383(6) 0.0295(2) Uani 1 1 d . . . . .
C14 C 0.81225(14) 0.29401(9) 0.43522(8) 0.0215(3) Uani 1 1 d . . . . .
C15 C 0.92879(15) 0.25272(10) 0.46722(9) 0.0253(3) Uani 1 1 d . . . . .
H15 H 0.981172 0.294202 0.497077 0.030 Uiso 1 1 calc R U . . .
C16 C 0.96834(16) 0.15089(10) 0.45545(9) 0.0304(3) Uani 1 1 d . . . . .
H16 H 1.048604 0.123175 0.476653 0.036 Uiso 1 1 calc R U . . .
C17 C 0.89153(17) 0.08951(10) 0.41301(10) 0.0332(3) Uani 1 1 d . . . . .
H17 H 0.918822 0.019863 0.405448 0.040 Uiso 1 1 calc R U . . .
C18 C 0.77488(17) 0.12978(10) 0.38160(10) 0.0325(3) Uani 1 1 d . . . . .
H18 H 0.721428 0.087635 0.353056 0.039 Uiso 1 1 calc R U . . .
C19 C 0.73629(15) 0.23163(10) 0.39187(9) 0.0275(3) Uani 1 1 d . . . . .
H19 H 0.657422 0.259275 0.369217 0.033 Uiso 1 1 calc R U . . .
C20 C 0.75104(14) 0.42762(9) 0.60799(8) 0.0195(3) Uani 1 1 d . . . . .
C21 C 0.87278(15) 0.43955(10) 0.64208(9) 0.0243(3) Uani 1 1 d . . . . .
H21 H 0.959673 0.468366 0.602297 0.029 Uiso 1 1 calc R U . . .
C22 C 0.86870(16) 0.40986(10) 0.73344(9) 0.0284(3) Uani 1 1 d . . . . .
H22 H 0.953405 0.417071 0.755450 0.034 Uiso 1 1 calc R U . . .
C23 C 0.74180(17) 0.36972(11) 0.79287(10) 0.0317(3) Uani 1 1 d . . . . .
H23 H 0.738272 0.350881 0.855990 0.038 Uiso 1 1 calc R U . . .
C24 C 0.62050(17) 0.35731(11) 0.75963(10) 0.0346(3) Uani 1 1 d . . . . .
H24 H 0.533118 0.329739 0.800025 0.042 Uiso 1 1 calc R U . . .
C25 C 0.62553(15) 0.38491(10) 0.66754(9) 0.0274(3) Uani 1 1 d . . . . .
H25 H 0.542263 0.374510 0.644903 0.033 Uiso 1 1 calc R U . . .
O3 O 0.66954(10) 0.04426(6) 1.16908(6) 0.0243(2) Uani 1 1 d . . . . .
C26 C 0.69311(14) 0.08065(9) 1.07674(8) 0.0202(3) Uani 1 1 d . . . . .
C27 C 0.73978(13) 0.01973(9) 1.00286(9) 0.0197(3) Uani 1 1 d . . . . .
C28 C 0.76265(13) -0.08671(9) 1.02260(8) 0.0195(3) Uani 1 1 d . . . . .
C29 C 0.81665(14) -0.17118(9) 0.96396(9) 0.0205(3) Uani 1 1 d . . . . .
C30 C 0.86664(14) -0.17026(10) 0.86717(9) 0.0242(3) Uani 1 1 d . . . . .
H30 H 0.864867 -0.105921 0.836447 0.029 Uiso 1 1 calc R U . . .
C31 C 0.91973(15) -0.25151(10) 0.80800(9) 0.0285(3) Uani 1 1 d . . . . .
H31 H 0.949603 -0.234340 0.742786 0.034 Uiso 1 1 calc R U . . .
C32 C 0.93463(16) -0.35265(11) 0.83118(10) 0.0319(3) Uani 1 1 d . . . . .
H32 H 0.971509 -0.394962 0.779223 0.038 Uiso 1 1 calc R U . . .
C33 C 0.90400(16) -0.40289(10) 0.91921(10) 0.0313(3) Uani 1 1 d . . . . .
H33 H 0.922162 -0.474015 0.918700 0.038 Uiso 1 1 calc R U . . .
C34 C 0.85077(15) -0.36201(10) 1.00653(10) 0.0271(3) Uani 1 1 d . . . . .
H34 H 0.839403 -0.408627 1.058391 0.033 Uiso 1 1 calc R U . . .
C35 C 0.81110(14) -0.26102(9) 1.02930(9) 0.0224(3) Uani 1 1 d . . . . .
C36 C 0.75801(14) -0.22838(10) 1.12068(9) 0.0235(3) Uani 1 1 d . . . . .
H36 H 0.743286 -0.269715 1.176280 0.028 Uiso 1 1 calc R U . . .
C37 C 0.73006(14) -0.12369(9) 1.11625(9) 0.0210(3) Uani 1 1 d . . . . .
C38 C 0.68272(14) -0.05658(9) 1.19390(9) 0.0228(3) Uani 1 1 d . . . . .
O4 O 0.65437(12) -0.07870(7) 1.27694(6) 0.0326(2) Uani 1 1 d . . . . .
C39 C 0.65964(14) 0.19102(9) 1.07616(8) 0.0213(3) Uani 1 1 d . . . . .
C40 C 0.55947(14) 0.23358(10) 1.03026(9) 0.0238(3) Uani 1 1 d . . . . .
H40 H 0.515323 0.192169 0.995293 0.029 Uiso 1 1 calc R U . . .
C41 C 0.52429(16) 0.33640(10) 1.03565(9) 0.0295(3) Uani 1 1 d . . . . .
H41 H 0.455644 0.364960 1.004520 0.035 Uiso 1 1 calc R U . . .
C42 C 0.58819(17) 0.39753(10) 1.08585(10) 0.0328(3) Uani 1 1 d . . . . .
H42 H 0.563497 0.467822 1.089261 0.039 Uiso 1 1 calc R U . . .
C43 C 0.68830(17) 0.35613(11) 1.13118(10) 0.0348(3) Uani 1 1 d . . . . .
H43 H 0.733494 0.398219 1.165004 0.042 Uiso 1 1 calc R U . . .
C44 C 0.72265(16) 0.25348(10) 1.12731(10) 0.0294(3) Uani 1 1 d . . . . .
H44 H 0.789734 0.225238 1.159760 0.035 Uiso 1 1 calc R U . . .
C45 C 0.77264(14) 0.06255(9) 0.90475(8) 0.0203(3) Uani 1 1 d . . . . .
C46 C 0.90819(16) 0.10610(11) 0.86396(10) 0.0312(3) Uani 1 1 d . . . . .
H46 H 0.976520 0.112339 0.899996 0.037 Uiso 1 1 calc R U . . .
C47 C 0.94447(18) 0.14050(12) 0.77107(11) 0.0414(4) Uani 1 1 d . . . . .
H47 H 1.037997 0.169252 0.743418 0.050 Uiso 1 1 calc R U . . .
C48 C 0.84498(19) 0.13303(11) 0.71877(10) 0.0391(4) Uani 1 1 d . . . . .
H48 H 0.870082 0.156603 0.655087 0.047 Uiso 1 1 calc R U . . .
C49 C 0.70894(18) 0.09136(10) 0.75878(10) 0.0335(3) Uani 1 1 d . . . . .
H49 H 0.639929 0.087200 0.722919 0.040 Uiso 1 1 calc R U . . .
C50 C 0.67303(16) 0.05559(10) 0.85126(9) 0.0262(3) Uani 1 1 d . . . . .
H50 H 0.579838 0.026133 0.878327 0.031 Uiso 1 1 calc R U . . .

loop_
_atom_site_aniso_label
_atom_site_aniso_U_11
_atom_site_aniso_U_22
_atom_site_aniso_U_33
_atom_site_aniso_U_23
_atom_site_aniso_U_13
_atom_site_aniso_U_12
O1 0.0337(5) 0.0192(5) 0.0195(5) -0.0026(4) -0.0089(4) 0.0041(4)
C1 0.0211(7) 0.0206(7) 0.0198(6) 0.0006(5) -0.0054(5) 0.0006(5)
C2 0.0170(6) 0.0204(6) 0.0213(6) -0.0019(5) -0.0056(5) -0.0001(5)
C3 0.0157(6) 0.0235(7) 0.0203(6) -0.0028(5) -0.0055(5) -0.0001(5)
C4 0.0170(6) 0.0217(7) 0.0232(7) -0.0036(5) -0.0050(5) 0.0004(5)
C5 0.0233(7) 0.0247(7) 0.0233(7) -0.0026(5) -0.0046(5) -0.0001(5)
C6 0.0291(8) 0.0338(8) 0.0214(7) -0.0073(6) -0.0041(6) 0.0001(6)
C7 0.0307(8) 0.0298(8) 0.0296(8) -0.0137(6) -0.0030(6) 0.0001(6)
C8 0.0334(8) 0.0223(7) 0.0351(8) -0.0086(6) -0.0081(6) 0.0025(6)
C9 0.0281(8) 0.0219(7) 0.0303(7) -0.0031(6) -0.0090(6) 0.0006(6)
C10 0.0189(7) 0.0209(7) 0.0255(7) -0.0034(5) -0.0063(5) 0.0000(5)
C11 0.0249(7) 0.0212(7) 0.0229(7) -0.0007(5) -0.0089(5) 0.0020(5)
C12 0.0193(7) 0.0213(7) 0.0221(7) -0.0027(5) -0.0066(5) 0.0007(5)
C13 0.0243(7) 0.0193(7) 0.0223(7) -0.0014(5) -0.0085(5) 0.0020(5)
O2 0.0458(6) 0.0241(5) 0.0204(5) -0.0019(4) -0.0124(4) 0.0034(4)
C14 0.0238(7) 0.0207(7) 0.0173(6) -0.0013(5) -0.0014(5) 0.0015(5)
C15 0.0269(7) 0.0273(7) 0.0211(7) -0.0011(5) -0.0059(6) 0.0020(6)
C16 0.0342(8) 0.0285(8) 0.0265(7) 0.0030(6) -0.0072(6) 0.0100(6)
C17 0.0455(9) 0.0187(7) 0.0311(8) 0.0012(6) -0.0044(7) 0.0052(6)
C18 0.0410(9) 0.0224(7) 0.0348(8) -0.0041(6) -0.0108(7) -0.0036(6)
C19 0.0283(8) 0.0241(7) 0.0307(7) -0.0026(6) -0.0093(6) 0.0015(6)
C20 0.0211(7) 0.0169(6) 0.0197(6) -0.0034(5) -0.0041(5) 0.0019(5)
C21 0.0228(7) 0.0273(7) 0.0223(7) -0.0002(5) -0.0047(5) -0.0047(6)
C22 0.0318(8) 0.0311(8) 0.0252(7) -0.0016(6) -0.0124(6) -0.0021(6)
C23 0.0415(9) 0.0322(8) 0.0200(7) 0.0029(6) -0.0067(6) -0.0002(7)
C24 0.0305(8) 0.0377(9) 0.0298(8) 0.0064(6) 0.0010(6) -0.0061(7)
C25 0.0206(7) 0.0300(8) 0.0306(8) -0.0002(6) -0.0051(6) -0.0028(6)
O3 0.0341(5) 0.0205(5) 0.0191(5) -0.0032(4) -0.0089(4) 0.0046(4)
C26 0.0222(7) 0.0205(6) 0.0192(6) -0.0001(5) -0.0082(5) 0.0002(5)
C27 0.0172(6) 0.0203(6) 0.0227(6) -0.0017(5) -0.0070(5) -0.0010(5)
C28 0.0180(6) 0.0213(7) 0.0207(6) -0.0020(5) -0.0077(5) 0.0003(5)
C29 0.0180(6) 0.0206(7) 0.0240(7) -0.0025(5) -0.0073(5) 0.0007(5)
C30 0.0237(7) 0.0247(7) 0.0240(7) -0.0023(5) -0.0061(5) -0.0001(5)
C31 0.0292(8) 0.0313(8) 0.0233(7) -0.0068(6) -0.0038(6) 0.0020(6)
C32 0.0327(8) 0.0307(8) 0.0305(8) -0.0126(6) -0.0049(6) 0.0051(6)
C33 0.0373(9) 0.0207(7) 0.0359(8) -0.0077(6) -0.0101(7) 0.0069(6)
C34 0.0304(8) 0.0216(7) 0.0300(7) -0.0007(6) -0.0098(6) 0.0023(6)
C35 0.0209(7) 0.0213(7) 0.0255(7) -0.0021(5) -0.0070(5) 0.0004(5)
C36 0.0260(7) 0.0223(7) 0.0231(7) 0.0006(5) -0.0085(6) 0.0007(5)
C37 0.0214(7) 0.0206(7) 0.0220(7) -0.0022(5) -0.0078(5) 0.0008(5)
C38 0.0273(7) 0.0204(7) 0.0220(7) -0.0003(5) -0.0094(6) 0.0023(5)
O4 0.0500(7) 0.0267(5) 0.0203(5) -0.0021(4) -0.0089(4) 0.0064(5)
C39 0.0218(7) 0.0209(7) 0.0195(6) -0.0015(5) -0.0027(5) -0.0003(5)
C40 0.0274(7) 0.0234(7) 0.0212(7) -0.0020(5) -0.0076(6) -0.0009(6)
C41 0.0327(8) 0.0260(7) 0.0292(7) 0.0043(6) -0.0088(6) 0.0039(6)
C42 0.0414(9) 0.0173(7) 0.0361(8) 0.0000(6) -0.0050(7) 0.0006(6)
C43 0.0412(9) 0.0252(8) 0.0403(9) -0.0075(6) -0.0132(7) -0.0057(6)
C44 0.0325(8) 0.0257(7) 0.0335(8) -0.0047(6) -0.0147(6) 0.0007(6)
C45 0.0238(7) 0.0160(6) 0.0196(6) -0.0023(5) -0.0035(5) 0.0018(5)
C46 0.0255(8) 0.0323(8) 0.0346(8) 0.0028(6) -0.0064(6) -0.0019(6)
C47 0.0359(9) 0.0414(9) 0.0389(9) 0.0100(7) 0.0024(7) -0.0059(7)
C48 0.0563(11) 0.0317(8) 0.0215(7) 0.0036(6) 0.0010(7) 0.0040(7)
C49 0.0519(10) 0.0280(8) 0.0241(7) -0.0034(6) -0.0162(7) 0.0014(7)
C50 0.0310(8) 0.0246(7) 0.0243(7) -0.0023(5) -0.0093(6) -0.0023(6)

loop_
_atom_type_symbol
_atom_type_description
_atom_type_scat_dispersion_real
_atom_type_scat_dispersion_imag
_atom_type_scat_source
C C 0.0033 0.0016 'International Tables Vol C Tables 4.2.6.8 and 6.1.1.4'
H H 0.0000 0.0000 'International Tables Vol C Tables 4.2.6.8 and 6.1.1.4'
O O 0.0106 0.0060 'International Tables Vol C Tables 4.2.6.8 and 6.1.1.4'

loop_
_geom_angle_atom_site_label_1
_geom_angle_atom_site_label_2
_geom_angle_atom_site_label_3
_geom_angle
_geom_angle_site_symmetry_1
_geom_angle_site_symmetry_3
_geom_angle_publ_flag
C13 O1 C1 123.85(9) . . ?
C2 C1 O1 122.13(11) . . ?
C2 C1 C14 129.75(11) . . ?
O1 C1 C14 108.11(10) . . ?
C1 C2 C3 117.34(11) . . ?
C1 C2 C20 121.42(11) . . ?
C3 C2 C20 121.23(11) . . ?
C12 C3 C4 106.77(11) . . ?
C12 C3 C2 119.89(11) . . ?
C4 C3 C2 133.34(11) . . ?
C5 C4 C3 127.69(12) . . ?
C5 C4 C10 126.37(11) . . ?
C3 C4 C10 105.92(10) . . ?
C4 C5 C6 128.72(13) . . ?
C4 C5 H5 115.6 . . ?
C6 C5 H5 115.6 . . ?
C7 C6 C5 129.29(13) . . ?
C7 C6 H6 115.4 . . ?
C5 C6 H6 115.4 . . ?
C6 C7 C8 130.47(13) . . ?
C6 C7 H7 114.8 . . ?
C8 C7 H7 114.8 . . ?
C9 C8 C7 127.86(13) . . ?
C9 C8 H8 116.1 . . ?
C7 C8 H8 116.1 . . ?
C8 C9 C10 128.79(13) . . ?
C8 C9 H9 115.6 . . ?
C10 C9 H9 115.6 . . ?
C11 C10 C9 123.52(12) . . ?
C11 C10 C4 108.02(11) . . ?
C9 C10 C4 128.45(11) . . ?
C10 C11 C12 107.87(11) . . ?
C10 C11 H11 126.1 . . ?
C12 C11 H11 126.1 . . ?
C11 C12 C3 111.40(11) . . ?
C11 C12 C13 127.13(11) . . ?
C3 C12 C13 121.46(11) . . ?
O2 C13 O1 117.42(11) . . ?
O2 C13 C12 127.40(12) . . ?
O1 C13 C12 115.18(10) . . ?
C15 C14 C19 119.10(12) . . ?
C15 C14 C1 121.40(12) . . ?
C19 C14 C1 119.29(12) . . ?
C16 C15 C14 119.99(13) . . ?
C16 C15 H15 120.0 . . ?
C14 C15 H15 120.0 . . ?
C17 C16 C15 120.44(13) . . ?
C17 C16 H16 119.8 . . ?
C15 C16 H16 119.8 . . ?
C16 C17 C18 119.94(13) . . ?
C16 C17 H17 120.0 . . ?
C18 C17 H17 120.0 . . ?
C17 C18 C19 119.89(13) . . ?
C17 C18 H18 120.1 . . ?
C19 C18 H18 120.1 . . ?
C18 C19 C14 120.62(13) . . ?
C18 C19 H19 119.7 . . ?
C14 C19 H19 119.7 . . ?
C25 C20 C21 118.50(12) . . ?
C25 C20 C2 120.26(11) . . ?
C21 C20 C2 121.09(11) . . ?
C22 C21 C20 120.68(12) . . ?
C22 C21 H21 119.7 . . ?
C20 C21 H21 119.7 . . ?
C23 C22 C21 120.33(13) . . ?
C23 C22 H22 119.8 . . ?
C21 C22 H22 119.8 . . ?
C24 C23 C22 119.42(13) . . ?
C24 C23 H23 120.3 . . ?
C22 C23 H23 120.3 . . ?
C23 C24 C25 120.31(13) . . ?
C23 C24 H24 119.8 . . ?
C25 C24 H24 119.8 . . ?
C24 C25 C20 120.72(13) . . ?
C24 C25 H25 119.6 . . ?
C20 C25 H25 119.6 . . ?
C38 O3 C26 123.72(9) . . ?
C27 C26 O3 122.20(11) . . ?
C27 C26 C39 128.47(11) . . ?
O3 C26 C39 109.34(10) . . ?
C26 C27 C28 117.59(11) . . ?
C26 C27 C45 120.62(11) . . ?
C28 C27 C45 121.73(11) . . ?
C37 C28 C29 107.09(11) . . ?
C37 C28 C27 119.73(11) . . ?
C29 C28 C27 133.17(11) . . ?
C30 C29 C28 127.55(12) . . ?
C30 C29 C35 126.62(12) . . ?
C28 C29 C35 105.81(10) . . ?
C29 C30 C31 128.83(13) . . ?
C29 C30 H30 115.6 . . ?
C31 C30 H30 115.6 . . ?
C32 C31 C30 129.17(13) . . ?
C32 C31 H31 115.4 . . ?
C30 C31 H31 115.4 . . ?
C31 C32 C33 130.23(13) . . ?
C31 C32 H32 114.9 . . ?
C33 C32 H32 114.9 . . ?
C34 C33 C32 128.12(13) . . ?
C34 C33 H33 115.9 . . ?
C32 C33 H33 115.9 . . ?
C33 C34 C35 128.91(13) . . ?
C33 C34 H34 115.5 . . ?
C35 C34 H34 115.5 . . ?
C36 C35 C34 123.87(12) . . ?
C36 C35 C29 108.06(11) . . ?
C34 C35 C29 128.08(12) . . ?
C35 C36 C37 107.92(11) . . ?
C35 C36 H36 126.0 . . ?
C37 C36 H36 126.0 . . ?
C36 C37 C28 111.11(11) . . ?
C36 C37 C38 127.37(12) . . ?
C28 C37 C38 121.43(11) . . ?
O4 C38 O3 117.18(11) . . ?
O4 C38 C37 127.67(12) . . ?
O3 C38 C37 115.15(11) . . ?
C40 C39 C44 118.85(12) . . ?
C40 C39 C26 121.55(11) . . ?
C44 C39 C26 119.48(12) . . ?
C41 C40 C39 120.04(12) . . ?
C41 C40 H40 120.0 . . ?
C39 C40 H40 120.0 . . ?
C42 C41 C40 120.57(13) . . ?
C42 C41 H41 119.7 . . ?
C40 C41 H41 119.7 . . ?
C41 C42 C43 119.83(13) . . ?
C41 C42 H42 120.1 . . ?
C43 C42 H42 120.1 . . ?
C42 C43 C44 120.07(13) . . ?
C42 C43 H43 120.0 . . ?
C44 C43 H43 120.0 . . ?
C43 C44 C39 120.63(13) . . ?
C43 C44 H44 119.7 . . ?
C39 C44 H44 119.7 . . ?
C46 C45 C50 118.91(12) . . ?
C46 C45 C27 119.61(12) . . ?
C50 C45 C27 121.41(12) . . ?
C47 C46 C45 120.48(14) . . ?
C47 C46 H46 119.8 . . ?
C45 C46 H46 119.8 . . ?
C48 C47 C46 120.07(14) . . ?
C48 C47 H47 120.0 . . ?
C46 C47 H47 120.0 . . ?
C47 C48 C49 120.10(14) . . ?
C47 C48 H48 120.0 . . ?
C49 C48 H48 120.0 . . ?
C48 C49 C50 120.00(14) . . ?
C48 C49 H49 120.0 . . ?
C50 C49 H49 120.0 . . ?
C49 C50 C45 120.43(13) . . ?
C49 C50 H50 119.8 . . ?
C45 C50 H50 119.8 . . ?

loop_
_geom_bond_atom_site_label_1
_geom_bond_atom_site_label_2
_geom_bond_distance
_geom_bond_site_symmetry_2
_geom_bond_publ_flag
O1 C13 1.3735(15) . ?
O1 C1 1.3967(14) . ?
C1 C2 1.3539(17) . ?
C1 C14 1.4832(17) . ?
C2 C3 1.4481(17) . ?
C2 C20 1.4960(17) . ?
C3 C12 1.4066(17) . ?
C3 C4 1.4356(17) . ?
C4 C5 1.3820(17) . ?
C4 C10 1.4948(18) . ?
C5 C6 1.4042(18) . ?
C5 H5 0.9500 . ?
C6 C7 1.380(2) . ?
C6 H6 0.9500 . ?
C7 C8 1.399(2) . ?
C7 H7 0.9500 . ?
C8 C9 1.3793(18) . ?
C8 H8 0.9500 . ?
C9 C10 1.4059(17) . ?
C9 H9 0.9500 . ?
C10 C11 1.3874(17) . ?
C11 C12 1.4002(17) . ?
C11 H11 0.9500 . ?
C12 C13 1.4450(17) . ?
C13 O2 1.2119(15) . ?
C14 C15 1.3939(18) . ?
C14 C19 1.3964(18) . ?
C15 C16 1.3892(19) . ?
C15 H15 0.9500 . ?
C16 C17 1.385(2) . ?
C16 H16 0.9500 . ?
C17 C18 1.385(2) . ?
C17 H17 0.9500 . ?
C18 C19 1.3859(19) . ?
C18 H18 0.9500 . ?
C19 H19 0.9500 . ?
C20 C25 1.3896(18) . ?
C20 C21 1.3900(18) . ?
C21 C22 1.3847(18) . ?
C21 H21 0.9500 . ?
C22 C23 1.385(2) . ?
C22 H22 0.9500 . ?
C23 C24 1.380(2) . ?
C23 H23 0.9500 . ?
C24 C25 1.3868(19) . ?
C24 H24 0.9500 . ?
C25 H25 0.9500 . ?
O3 C38 1.3789(15) . ?
O3 C26 1.3931(14) . ?
C26 C27 1.3515(17) . ?
C26 C39 1.4821(17) . ?
C27 C28 1.4462(17) . ?
C27 C45 1.4928(17) . ?
C28 C37 1.4075(17) . ?
C28 C29 1.4352(17) . ?
C29 C30 1.3818(17) . ?
C29 C35 1.4941(18) . ?
C30 C31 1.4048(18) . ?
C30 H30 0.9500 . ?
C31 C32 1.3789(19) . ?
C31 H31 0.9500 . ?
C32 C33 1.401(2) . ?
C32 H32 0.9500 . ?
C33 C34 1.3794(18) . ?
C33 H33 0.9500 . ?
C34 C35 1.4035(18) . ?
C34 H34 0.9500 . ?
C35 C36 1.3905(17) . ?
C36 C37 1.4021(18) . ?
C36 H36 0.9500 . ?
C37 C38 1.4451(17) . ?
C38 O4 1.2115(15) . ?
C39 C40 1.3952(18) . ?
C39 C44 1.3962(18) . ?
C40 C41 1.3882(18) . ?
C40 H40 0.9500 . ?
C41 C42 1.381(2) . ?
C41 H41 0.9500 . ?
C42 C43 1.384(2) . ?
C42 H42 0.9500 . ?
C43 C44 1.3839(19) . ?
C43 H43 0.9500 . ?
C44 H44 0.9500 . ?
C45 C46 1.3890(19) . ?
C45 C50 1.3919(18) . ?
C46 C47 1.386(2) . ?
C46 H46 0.9500 . ?
C47 C48 1.379(2) . ?
C47 H47 0.9500 . ?
C48 C49 1.380(2) . ?
C48 H48 0.9500 . ?
C49 C50 1.3860(18) . ?
C49 H49 0.9500 . ?
C50 H50 0.9500 . ?

loop_
_geom_torsion_atom_site_label_1
_geom_torsion_atom_site_label_2
_geom_torsion_atom_site_label_3
_geom_torsion_atom_site_label_4
_geom_torsion
_geom_torsion_site_symmetry_1
_geom_torsion_site_symmetry_2
_geom_torsion_site_symmetry_3
_geom_torsion_site_symmetry_4
_geom_torsion_publ_flag
C13 O1 C1 C2 3.95(18) . . . . ?
C13 O1 C1 C14 -175.27(11) . . . . ?
O1 C1 C2 C3 -0.95(18) . . . . ?
C14 C1 C2 C3 178.08(12) . . . . ?
O1 C1 C2 C20 178.87(11) . . . . ?
C14 C1 C2 C20 -2.1(2) . . . . ?
C1 C2 C3 C12 -2.14(18) . . . . ?
C20 C2 C3 C12 178.03(11) . . . . ?
C1 C2 C3 C4 178.66(13) . . . . ?
C20 C2 C3 C4 -1.2(2) . . . . ?
C12 C3 C4 C5 177.18(13) . . . . ?
C2 C3 C4 C5 -3.5(2) . . . . ?
C12 C3 C4 C10 -1.27(13) . . . . ?
C2 C3 C4 C10 178.00(13) . . . . ?
C3 C4 C5 C6 179.82(13) . . . . ?
C10 C4 C5 C6 -2.0(2) . . . . ?
C4 C5 C6 C7 -0.3(2) . . . . ?
C5 C6 C7 C8 2.0(3) . . . . ?
C6 C7 C8 C9 -0.6(3) . . . . ?
C7 C8 C9 C10 -1.3(3) . . . . ?
C8 C9 C10 C11 179.74(14) . . . . ?
C8 C9 C10 C4 0.6(2) . . . . ?
C5 C4 C10 C11 -177.53(13) . . . . ?
C3 C4 C10 C11 0.95(14) . . . . ?
C5 C4 C10 C9 1.7(2) . . . . ?
C3 C4 C10 C9 -179.80(13) . . . . ?
C9 C10 C11 C12 -179.54(12) . . . . ?
C4 C10 C11 C12 -0.24(14) . . . . ?
C10 C11 C12 C3 -0.59(15) . . . . ?
C10 C11 C12 C13 178.61(12) . . . . ?
C4 C3 C12 C11 1.19(15) . . . . ?
C2 C3 C12 C11 -178.20(11) . . . . ?
C4 C3 C12 C13 -178.06(11) . . . . ?
C2 C3 C12 C13 2.55(18) . . . . ?
C1 O1 C13 O2 176.34(11) . . . . ?
C1 O1 C13 C12 -3.39(17) . . . . ?
C11 C12 C13 O2 1.3(2) . . . . ?
C3 C12 C13 O2 -179.54(13) . . . . ?
C11 C12 C13 O1 -178.96(12) . . . . ?
C3 C12 C13 O1 0.16(17) . . . . ?
C2 C1 C14 C15 -52.5(2) . . . . ?
O1 C1 C14 C15 126.62(12) . . . . ?
C2 C1 C14 C19 132.81(15) . . . . ?
O1 C1 C14 C19 -48.05(15) . . . . ?
C19 C14 C15 C16 0.27(19) . . . . ?
C1 C14 C15 C16 -174.42(12) . . . . ?
C14 C15 C16 C17 -0.8(2) . . . . ?
C15 C16 C17 C18 0.3(2) . . . . ?
C16 C17 C18 C19 0.7(2) . . . . ?
C17 C18 C19 C14 -1.2(2) . . . . ?
C15 C14 C19 C18 0.7(2) . . . . ?
C1 C14 C19 C18 175.49(12) . . . . ?
C1 C2 C20 C25 -83.47(16) . . . . ?
C3 C2 C20 C25 96.35(15) . . . . ?
C1 C2 C20 C21 101.05(15) . . . . ?
C3 C2 C20 C21 -79.14(16) . . . . ?
C25 C20 C21 C22 -0.24(19) . . . . ?
C2 C20 C21 C22 175.32(12) . . . . ?
C20 C21 C22 C23 -1.4(2) . . . . ?
C21 C22 C23 C24 1.5(2) . . . . ?
C22 C23 C24 C25 -0.1(2) . . . . ?
C23 C24 C25 C20 -1.5(2) . . . . ?
C21 C20 C25 C24 1.69(19) . . . . ?
C2 C20 C25 C24 -173.91(12) . . . . ?
C38 O3 C26 C27 -3.98(18) . . . . ?
C38 O3 C26 C39 176.17(11) . . . . ?
O3 C26 C27 C28 1.06(18) . . . . ?
C39 C26 C27 C28 -179.12(12) . . . . ?
O3 C26 C27 C45 -176.24(11) . . . . ?
C39 C26 C27 C45 3.6(2) . . . . ?
C26 C27 C28 C37 2.75(18) . . . . ?
C45 C27 C28 C37 -179.98(11) . . . . ?
C26 C27 C28 C29 -176.67(13) . . . . ?
C45 C27 C28 C29 0.6(2) . . . . ?
C37 C28 C29 C30 -177.74(12) . . . . ?
C27 C28 C29 C30 1.7(2) . . . . ?
C37 C28 C29 C35 1.03(13) . . . . ?
C27 C28 C29 C35 -179.50(13) . . . . ?
C28 C29 C30 C31 -179.86(13) . . . . ?
C35 C29 C30 C31 1.6(2) . . . . ?
C29 C30 C31 C32 0.5(2) . . . . ?
C30 C31 C32 C33 -1.2(3) . . . . ?
C31 C32 C33 C34 -0.4(3) . . . . ?
C32 C33 C34 C35 1.5(3) . . . . ?
C33 C34 C35 C36 179.87(14) . . . . ?
C33 C34 C35 C29 0.0(2) . . . . ?
C30 C29 C35 C36 178.12(13) . . . . ?
C28 C29 C35 C36 -0.67(14) . . . . ?
C30 C29 C35 C34 -2.0(2) . . . . ?
C28 C29 C35 C34 179.26(13) . . . . ?
C34 C35 C36 C37 -179.89(12) . . . . ?
C29 C35 C36 C37 0.04(14) . . . . ?
C35 C36 C37 C28 0.64(15) . . . . ?
C35 C36 C37 C38 -175.78(13) . . . . ?
C29 C28 C37 C36 -1.07(15) . . . . ?
C27 C28 C37 C36 179.38(11) . . . . ?
C29 C28 C37 C38 175.60(11) . . . . ?
C27 C28 C37 C38 -3.95(18) . . . . ?
C26 O3 C38 O4 -177.58(11) . . . . ?
C26 O3 C38 C37 2.68(17) . . . . ?
C36 C37 C38 O4 -2.4(2) . . . . ?
C28 C37 C38 O4 -178.46(13) . . . . ?
C36 C37 C38 O3 177.34(12) . . . . ?
C28 C37 C38 O3 1.25(18) . . . . ?
C27 C26 C39 C40 54.56(19) . . . . ?
O3 C26 C39 C40 -125.61(12) . . . . ?
C27 C26 C39 C44 -129.36(15) . . . . ?
O3 C26 C39 C44 50.47(16) . . . . ?
C44 C39 C40 C41 0.19(19) . . . . ?
C26 C39 C40 C41 176.29(12) . . . . ?
C39 C40 C41 C42 0.3(2) . . . . ?
C40 C41 C42 C43 0.1(2) . . . . ?
C41 C42 C43 C44 -0.9(2) . . . . ?
C42 C43 C44 C39 1.4(2) . . . . ?
C40 C39 C44 C43 -1.1(2) . . . . ?
C26 C39 C44 C43 -177.24(13) . . . . ?
C26 C27 C45 C46 81.49(16) . . . . ?
C28 C27 C45 C46 -95.70(15) . . . . ?
C26 C27 C45 C50 -101.62(15) . . . . ?
C28 C27 C45 C50 81.19(16) . . . . ?
C50 C45 C46 C47 -1.0(2) . . . . ?
C27 C45 C46 C47 175.92(13) . . . . ?
C45 C46 C47 C48 1.0(2) . . . . ?
C46 C47 C48 C49 0.1(2) . . . . ?
C47 C48 C49 C50 -0.9(2) . . . . ?
C48 C49 C50 C45 0.8(2) . . . . ?
C46 C45 C50 C49 0.15(19) . . . . ?
C27 C45 C50 C49 -176.76(12) . . . . ?
